data_2243691
loop_
_publ_author_name
'Chong, Saehwa'
'Perry, Samuel'
'Riley, Brian J.'
'Nelson, Zayne J.'

_publ_section_title
;
 Crystal structures and comparisons of potassium rare-earth molybdates
 K<i>RE</i>(MoO~4~)~2~ (<i>RE</i> = Tb, Dy, Ho, Er, Yb, and Lu)
;
_journal_coeditor_code RU2071
_journal_issue 12
_journal_name_full 'Acta Crystallographica Section E'
_journal_page_first 1871
_journal_page_last 1875
_journal_paper_doi 10.1107/S205698902001542X
_journal_volume 76
_journal_year 2020
_chemical_formula_iupac 'K Lu (Mo O4)2'
_chemical_formula_moiety 'K Lu Mo2 O8'
_chemical_formula_sum 'K Lu Mo2 O8'
_chemical_formula_weight 533.95
_chemical_name_systematic
;
Potassium lutetium bis(molybdate)
;
_space_group_IT_number 60
_space_group_name_Hall '-P 2n 2ab'
_space_group_name_H-M_alt 'P b c n'
_symmetry_cell_setting orthorhombic
_symmetry_space_group_name_Hall '-P 2n 2ab'
_symmetry_space_group_name_H-M 'P b c n'
_atom_sites_solution_primary dual
_cell_angle_alpha 90
_cell_angle_beta 90
_cell_angle_gamma 90
_cell_formula_units_Z 4
_cell_length_a 5.0292(2)
_cell_length_b 18.2519(10)
_cell_length_c 7.8174(4)
_cell_measurement_reflns_used 6634
_cell_measurement_temperature 100
_cell_measurement_theta_max 30.4480
_cell_measurement_theta_min 3.4090
_cell_volume 717.58(6)
_computing_cell_refinement
;
CrysAlis Pro (Rigaku OD, 2019)
;
_computing_data_collection
;
CrysAlis Pro (Rigaku OD, 2019)
;
_computing_data_reduction
;
CrysAlis Pro (Rigaku OD, 2019)
;
_computing_molecular_graphics
;
<i>OLEX2</i> (Dolomanov <i>et al.</i>,  2009)
;
_computing_publication_material
;
publCIF (Westrip, 2010)
;
_computing_structure_refinement
;
SHELXL (Sheldrick, 2015b)
;
_computing_structure_solution
;
SHELXT (Sheldrick, 2015a)
;
_diffrn_ambient_temperature 100
_diffrn_detector_area_resol_mean 10.0000
_diffrn_measured_fraction_theta_full 1.000
_diffrn_measured_fraction_theta_max 1.000
_diffrn_measurement_device_type 'Rigaku XtaLAB Synergy-S, HyPix'
_diffrn_measurement_method '\w scans'
_diffrn_radiation_monochromator mirror
_diffrn_radiation_source 'micro-focus sealed X-ray tube'
_diffrn_radiation_type 'Mo K\a'
_diffrn_radiation_wavelength 0.71073
_diffrn_reflns_av_R_equivalents 0.0873
_diffrn_reflns_av_unetI/netI 0.0311
_diffrn_reflns_limit_h_max 7
_diffrn_reflns_limit_h_min -7
_diffrn_reflns_limit_k_max 26
_diffrn_reflns_limit_k_min -26
_diffrn_reflns_limit_l_max 11
_diffrn_reflns_limit_l_min -11
_diffrn_reflns_number 19857
_diffrn_reflns_theta_full 25.242
_diffrn_reflns_theta_max 30.505
_diffrn_reflns_theta_min 2.232
_exptl_absorpt_coefficient_mu 17.676
_exptl_absorpt_correction_T_max 1.00000
_exptl_absorpt_correction_T_min 0.23991
_exptl_absorpt_correction_type multi-scan
_exptl_absorpt_process_details
;
(CrysAlisPro; Rigaku OD, 2019)
;
_exptl_crystal_colour white
_exptl_crystal_density_diffrn 4.942
_exptl_crystal_description plate
_exptl_crystal_F_000 952
_exptl_crystal_size_max 0.436
_exptl_crystal_size_mid 0.145
_exptl_crystal_size_min 0.036
_refine_diff_density_max 2.053
_refine_diff_density_min -3.031
_refine_ls_extinction_method none
_refine_ls_goodness_of_fit_all 1.170
_refine_ls_goodness_of_fit_ref 1.170
_refine_ls_hydrogen_treatment undef
_refine_ls_matrix_type full
_refine_ls_number_constraints 0
_refine_ls_number_parameters 57
_refine_ls_number_reflns 1105
_refine_ls_number_restraints 0
_refine_ls_R_factor_all 0.0333
_refine_ls_R_factor_gt 0.0273
_refine_ls_shift/su_max 0.001
_refine_ls_shift/su_mean 0.000
_refine_ls_structure_factor_coef Fsqd
_refine_ls_weighting_details 'w=1/[\s^2^(Fo^2^)+(0.0305P)^2^+4.6788P] where P=(Fo^2^+2Fc^2^)/3'
_refine_ls_weighting_scheme calc
_refine_ls_wR_factor_all 0.0733
_refine_ls_wR_factor_ref 0.0769
_reflns_number_gt 1004
_reflns_number_total 1105
_reflns_threshold_expression 'I > 2\s(I)'
_cod_data_source_file ru2071sup1.cif
_cod_data_source_block Lu_Molybdate
_cod_database_code 2243691

loop_
_space_group_symop_operation_xyz
'x, y, z'
'-x+1/2, -y+1/2, z+1/2'
'-x, y, -z+1/2'
'x+1/2, -y+1/2, -z'
'-x, -y, -z'
'x-1/2, y-1/2, -z-1/2'
'x, -y, z-1/2'
'-x-1/2, y-1/2, z'

loop_
_atom_site_type_symbol
_atom_site_label
_atom_site_fract_x
_atom_site_fract_y
_atom_site_fract_z
_atom_site_U_iso_or_equiv
_atom_site_adp_type
_atom_site_calc_flag
_atom_site_occupancy
_atom_site_disorder_assembly
_atom_site_disorder_group
Lu Lu1 1.000000 0.50463(2) 0.750000 0.00674(13) Uani d 1 . .
Mo Mo1 0.52103(8) 0.39975(3) 0.51329(5) 0.00699(13) Uani d 1 . .
K K1 0.500000 0.22690(9) 0.250000 0.0116(3) Uani d 1 . .
O O4 0.3935(7) 0.31279(19) 0.5200(4) 0.0119(7) Uani d 1 . .
O O2 0.2476(7) 0.4667(2) 0.4950(4) 0.0098(7) Uani d 1 . .
O O1 0.7429(6) 0.40718(19) 0.6920(4) 0.0101(6) Uani d 1 . .
O O3 0.7347(6) 0.40152(19) 0.3343(4) 0.0098(6) Uani d 1 . .

loop_
_atom_site_aniso_label
_atom_site_aniso_U_11
_atom_site_aniso_U_22
_atom_site_aniso_U_33
_atom_site_aniso_U_12
_atom_site_aniso_U_13
_atom_site_aniso_U_23
Lu1 0.00628(18) 0.0100(2) 0.00389(17) 0.000 0.00006(8) 0.000
Mo1 0.0067(2) 0.0091(2) 0.0051(2) 0.00028(12) -0.00024(11) -0.00031(13)
K1 0.0142(7) 0.0132(8) 0.0073(6) 0.000 -0.0006(4) 0.000
O4 0.0128(17) 0.0141(17) 0.0087(14) -0.0011(13) 0.0006(12) -0.0018(12)
O2 0.0079(15) 0.0168(18) 0.0046(14) 0.0006(13) -0.0051(11) 0.0004(11)
O1 0.0100(14) 0.0130(16) 0.0074(14) -0.0011(13) -0.0028(12) 0.0009(12)
O3 0.0118(15) 0.0126(16) 0.0051(13) 0.0008(13) 0.0002(11) -0.0001(11)

loop_
_atom_type_symbol
_atom_type_description
_atom_type_scat_dispersion_real
_atom_type_scat_dispersion_imag
_atom_type_scat_source
O O 0.0106 0.0060 'International Tables Vol C Tables 4.2.6.8 and 6.1.1.4'
K K 0.2009 0.2494 'International Tables Vol C Tables 4.2.6.8 and 6.1.1.4'
Mo Mo -1.6832 0.6857 'International Tables Vol C Tables 4.2.6.8 and 6.1.1.4'
Lu Lu -0.4720 5.8584 'International Tables Vol C Tables 4.2.6.8 and 6.1.1.4'

loop_
_geom_angle_atom_site_label_1
_geom_angle_atom_site_label_2
_geom_angle_atom_site_label_3
_geom_angle_site_symmetry_1
_geom_angle_site_symmetry_3
_geom_angle
_geom_angle_publ_flag
Lu1 Lu1 Lu1 5_766 5_767 175.051(17) ?
Lu1 Lu1 K1 5_766 2_655 87.526(9) ?
Lu1 Lu1 K1 5_767 2_655 87.526(9) ?
O2 Lu1 Lu1 1_655 5_766 34.41(8) ?
O2 Lu1 Lu1 1_655 5_767 143.18(8) ?
O2 Lu1 Lu1 5_666 5_766 36.22(8) ?
O2 Lu1 Lu1 7_666 5_766 145.70(8) ?
O2 Lu1 Lu1 3_656 5_767 34.41(8) ?
O2 Lu1 Lu1 7_666 5_767 36.22(8) ?
O2 Lu1 Lu1 5_666 5_767 145.70(8) ?
O2 Lu1 Lu1 3_656 5_766 143.18(8) ?
O2 Lu1 K1 1_655 2_655 73.58(8) ?
O2 Lu1 K1 5_666 2_655 102.92(9) ?
O2 Lu1 K1 7_666 2_655 102.92(9) ?
O2 Lu1 K1 3_656 2_655 73.58(8) ?
O2 Lu1 O2 5_666 3_656 117.26(15) ?
O2 Lu1 O2 7_666 1_655 117.26(15) ?
O2 Lu1 O2 7_666 5_666 154.16(18) ?
O2 Lu1 O2 7_666 3_656 70.63(14) ?
O2 Lu1 O2 1_655 3_656 147.15(17) ?
O2 Lu1 O2 5_666 1_655 70.63(14) ?
O1 Lu1 Lu1 . 5_767 99.65(8) ?
O1 Lu1 Lu1 . 5_766 76.35(8) ?
O1 Lu1 Lu1 3_756 5_767 76.35(8) ?
O1 Lu1 Lu1 3_756 5_766 99.65(8) ?
O1 Lu1 K1 3_756 2_655 37.61(8) ?
O1 Lu1 K1 . 2_655 37.61(8) ?
O1 Lu1 O2 3_756 5_666 130.40(12) ?
O1 Lu1 O2 . 3_656 69.37(11) ?
O1 Lu1 O2 3_756 1_655 69.37(11) ?
O1 Lu1 O2 . 5_666 72.91(12) ?
O1 Lu1 O2 3_756 7_666 72.91(12) ?
O1 Lu1 O2 . 1_655 84.51(12) ?
O1 Lu1 O2 . 7_666 130.40(12) ?
O1 Lu1 O2 3_756 3_656 84.51(12) ?
O1 Lu1 O1 3_756 . 75.22(17) ?
O1 Lu1 O3 . 7_566 108.54(13) ?
O1 Lu1 O3 3_756 7_566 151.41(12) ?
O1 Lu1 O3 3_756 5_766 108.54(13) ?
O1 Lu1 O3 . 5_766 151.41(12) ?
O3 Lu1 Lu1 5_766 5_766 75.08(8) ?
O3 Lu1 Lu1 7_566 5_766 108.82(8) ?
O3 Lu1 Lu1 5_766 5_767 108.82(8) ?
O3 Lu1 Lu1 7_566 5_767 75.08(8) ?
O3 Lu1 K1 5_766 2_655 139.02(8) ?
O3 Lu1 K1 7_566 2_655 139.02(8) ?
O3 Lu1 O2 5_766 1_655 71.24(12) ?
O3 Lu1 O2 5_766 5_666 84.63(12) ?
O3 Lu1 O2 7_566 7_666 84.63(12) ?
O3 Lu1 O2 5_766 7_666 75.88(11) ?
O3 Lu1 O2 7_566 1_655 138.46(11) ?
O3 Lu1 O2 5_766 3_656 138.46(11) ?
O3 Lu1 O2 7_566 3_656 71.24(12) ?
O3 Lu1 O2 7_566 5_666 75.88(11) ?
O3 Lu1 O3 5_766 7_566 81.96(17) ?
K1 Mo1 K1 . 2 75.379(13) ?
K1 Mo1 K1 . 2_655 77.027(12) ?
K1 Mo1 K1 2_655 2 80.64(3) ?
O4 Mo1 K1 . . 39.69(11) ?
O4 Mo1 K1 . 2 36.45(11) ?
O4 Mo1 K1 . 2_655 70.14(12) ?
O4 Mo1 O2 . . 109.68(17) ?
O4 Mo1 O1 . . 106.21(16) ?
O4 Mo1 O3 . . 105.63(16) ?
O2 Mo1 K1 . 2_655 155.36(9) ?
O2 Mo1 K1 . . 119.41(10) ?
O2 Mo1 K1 . 2 85.95(11) ?
O1 Mo1 K1 . 2_655 43.56(11) ?
O1 Mo1 K1 . 2 95.28(11) ?
O1 Mo1 K1 . . 120.42(11) ?
O1 Mo1 O2 . . 118.31(14) ?
O3 Mo1 K1 . 2 141.76(12) ?
O3 Mo1 K1 . 2_655 90.65(11) ?
O3 Mo1 K1 . . 66.38(11) ?
O3 Mo1 O2 . . 112.35(14) ?
O3 Mo1 O1 . . 103.74(16) ?
Mo1 K1 Mo1 2_654 2_554 80.64(3) ?
Mo1 K1 Mo1 . 2_554 139.788(18) ?
Mo1 K1 Mo1 4_456 2_654 105.46(4) ?
Mo1 K1 Mo1 3_655 4_556 139.788(18) ?
Mo1 K1 Mo1 3_655 . 66.31(3) ?
Mo1 K1 Mo1 4_456 4_556 80.64(3) ?
Mo1 K1 Mo1 3_655 2_554 102.429(13) ?
Mo1 K1 Mo1 . 4_456 105.066(13) ?
Mo1 K1 Mo1 4_456 2_554 56.95(2) ?
Mo1 K1 Mo1 3_655 2_654 105.066(14) ?
Mo1 K1 Mo1 . 2_654 138.944(16) ?
Mo1 K1 Mo1 . 4_556 102.429(13) ?
Mo1 K1 Mo1 2_654 4_556 56.95(2) ?
Mo1 K1 Mo1 3_655 4_456 138.944(16) ?
Mo1 K1 Mo1 2_554 4_556 108.45(4) ?
O4 K1 Mo1 3_655 2_654 81.17(8) ?
O4 K1 Mo1 2_554 4_556 128.63(9) ?
O4 K1 Mo1 2_554 3_655 81.05(7) ?
O4 K1 Mo1 2_554 2_654 88.73(8) ?
O4 K1 Mo1 . . 24.06(8) ?
O4 K1 Mo1 4_556 2_654 72.87(7) ?
O4 K1 Mo1 . 4_556 96.06(8) ?
O4 K1 Mo1 3_655 . 86.27(8) ?
O4 K1 Mo1 4_556 4_456 88.73(8) ?
O4 K1 Mo1 2_554 . 126.40(8) ?
O4 K1 Mo1 3_655 3_655 24.06(8) ?
O4 K1 Mo1 4_556 . 81.05(7) ?
O4 K1 Mo1 2_554 4_456 72.87(7) ?
O4 K1 Mo1 . 2_554 125.27(8) ?
O4 K1 Mo1 3_655 4_556 125.27(8) ?
O4 K1 Mo1 3_655 2_554 96.06(8) ?
O4 K1 Mo1 4_556 4_556 21.55(7) ?
O4 K1 Mo1 2_554 2_554 21.55(7) ?
O4 K1 Mo1 4_556 3_655 126.40(8) ?
O4 K1 Mo1 4_556 2_554 128.63(9) ?
O4 K1 Mo1 . 2_654 149.44(8) ?
O4 K1 Mo1 . 3_655 86.27(8) ?
O4 K1 Mo1 3_655 4_456 149.44(8) ?
O4 K1 Mo1 . 4_456 81.17(8) ?
O4 K1 O4 . 2_554 121.38(5) ?
O4 K1 O4 . 3_655 108.51(16) ?
O4 K1 O4 3_655 4_556 121.38(5) ?
O4 K1 O4 3_655 2_554 77.57(9) ?
O4 K1 O4 . 4_556 77.57(9) ?
O4 K1 O4 2_554 4_556 149.68(16) ?
O4 K1 O1 4_556 2_654 63.09(10) ?
O4 K1 O1 4_556 4_456 89.78(11) ?
O4 K1 O1 . 2_654 136.80(10) ?
O4 K1 O1 2_554 4_456 63.09(10) ?
O4 K1 O1 2_554 2_654 89.78(11) ?
O4 K1 O1 . 4_456 106.89(10) ?
O4 K1 O1 3_655 4_456 136.80(10) ?
O4 K1 O1 3_655 2_654 106.89(10) ?
O1 K1 Mo1 2_654 2_654 26.14(7) ?
O1 K1 Mo1 2_654 4_456 80.84(7) ?
O1 K1 Mo1 4_456 4_556 73.72(7) ?
O1 K1 Mo1 4_456 2_654 80.84(7) ?
O1 K1 Mo1 4_456 . 130.93(6) ?
O1 K1 Mo1 4_456 3_655 143.70(7) ?
O1 K1 Mo1 2_654 4_556 42.27(7) ?
O1 K1 Mo1 2_654 3_655 130.93(6) ?
O1 K1 Mo1 2_654 2_554 73.72(7) ?
O1 K1 Mo1 4_456 2_554 42.27(7) ?
O1 K1 Mo1 2_654 . 143.70(7) ?
O1 K1 Mo1 4_456 4_456 26.14(7) ?
O1 K1 O1 4_456 2_654 58.48(14) ?
Mo1 O4 K1 . . 116.25(16) ?
Mo1 O4 K1 . 2 122.00(16) ?
K1 O4 K1 . 2 120.03(13) ?
Lu1 O2 Lu1 5_666 1_455 109.37(14) ?
Mo1 O2 Lu1 . 5_666 127.40(15) ?
Mo1 O2 Lu1 . 1_455 120.19(14) ?
Lu1 O1 K1 . 2_655 113.15(12) ?
Mo1 O1 Lu1 . . 125.15(17) ?
Mo1 O1 K1 . 2_655 110.29(15) ?
Mo1 O3 Lu1 . 5_766 127.02(17) ?

loop_
_geom_bond_atom_site_label_1
_geom_bond_atom_site_label_2
_geom_bond_site_symmetry_2
_geom_bond_distance
_geom_bond_publ_flag
Lu1 Lu1 5_767 3.9123(2) ?
Lu1 Lu1 5_766 3.9123(2) ?
Lu1 K1 2_655 4.2257(17) ?
Lu1 O2 5_666 2.344(3) ?
Lu1 O2 7_666 2.344(3) ?
Lu1 O2 3_656 2.450(3) ?
Lu1 O2 1_655 2.450(3) ?
Lu1 O1 . 2.245(3) ?
Lu1 O1 3_756 2.245(3) ?
Lu1 O3 7_566 2.269(3) ?
Lu1 O3 5_766 2.269(3) ?
Mo1 K1 . 3.7684(14) ?
Mo1 K1 2 3.9540(11) ?
Mo1 K1 2_655 3.8171(11) ?
Mo1 O4 . 1.713(4) ?
Mo1 O2 . 1.845(4) ?
Mo1 O1 . 1.793(3) ?
Mo1 O3 . 1.765(3) ?
K1 Mo1 4_556 3.9540(11) ?
K1 Mo1 3_655 3.7684(14) ?
K1 Mo1 4_456 3.8171(11) ?
K1 Mo1 2_654 3.8171(11) ?
K1 Mo1 2_554 3.9540(11) ?
K1 O4 . 2.683(3) ?
K1 O4 3_655 2.683(3) ?
K1 O4 2_554 2.770(3) ?
K1 O4 4_556 2.770(3) ?
K1 O1 4_456 2.805(4) ?
K1 O1 2_654 2.805(4) ?
O4 K1 2 2.770(3) ?
O2 Lu1 5_666 2.344(3) ?
O2 Lu1 1_455 2.450(3) ?
O1 K1 2_655 2.805(4) ?
O3 Lu1 5_766 2.269(3) ?

_cod_database_fobs_code 2243691
